data_4338625
loop_
_publ_author_name
'Saly, Mark J.'
'Heeg, Mary Jane'
'Winter, Charles H.'

_publ_section_title
;
 Volatility, High Thermal Stability, and Low Melting Points in Heavier
 Alkaline Earth Metal Complexes Containing Tris(pyrazolyl)borate Ligands
;
_journal_coden_ASTM INOCAJ
_journal_issue 12
_journal_name_full 'Inorganic Chemistry'
_journal_page_first 5303
_journal_page_last 5312
_journal_paper_doi 10.1021/ic900342j
_journal_volume 48
_journal_year 2009
_chemical_formula_sum 'C36 H40 B4 Ba2 N24'
_chemical_formula_weight 1126.84
_space_group_IT_number 15
_symmetry_cell_setting monoclinic
_symmetry_space_group_name_Hall '-C 2yc'
_symmetry_space_group_name_H-M 'C 1 2/c 1'
_atom_sites_solution_hydrogens geom
_atom_sites_solution_primary direct
_atom_sites_solution_secondary difmap
_audit_creation_method SHELXL-97
_cell_angle_alpha 90.00
_cell_angle_beta 119.481(4)
_cell_angle_gamma 90.00
_cell_formula_units_Z 4
_cell_length_a 19.8850(11)
_cell_length_b 15.9199(11)
_cell_length_c 16.6548(13)
_cell_measurement_reflns_used 9446
_cell_measurement_temperature 100(2)
_cell_measurement_theta_max 34.9
_cell_measurement_theta_min 2.35
_cell_volume 4589.7(6)
_computing_cell_refinement 'Bruker APEX2'
_computing_data_collection 'Bruker APEX2'
_computing_data_reduction 'Bruker APEX2'
_computing_molecular_graphics SHELXTL-Plus
_computing_publication_material SHELXL-97
_computing_structure_refinement 'SHELXL-97 (Sheldrick, 1997)'
_computing_structure_solution 'SHELXS-97 (Sheldrick, 1990)'
_diffrn_ambient_temperature 100(2)
_diffrn_measured_fraction_theta_full 1.000
_diffrn_measured_fraction_theta_max 0.922
_diffrn_measurement_method 'Bruker APEX2'
_diffrn_radiation_monochromator graphite
_diffrn_radiation_source 'fine-focus sealed tube'
_diffrn_radiation_type MoK\a
_diffrn_radiation_wavelength 0.71073
_diffrn_reflns_av_R_equivalents 0.0305
_diffrn_reflns_av_sigmaI/netI 0.0170
_diffrn_reflns_limit_h_max 27
_diffrn_reflns_limit_h_min -30
_diffrn_reflns_limit_k_max 25
_diffrn_reflns_limit_k_min 0
_diffrn_reflns_limit_l_max 26
_diffrn_reflns_limit_l_min 0
_diffrn_reflns_number 87104
_diffrn_reflns_theta_full 28.30
_diffrn_reflns_theta_max 35.24
_diffrn_reflns_theta_min 1.83
_exptl_absorpt_coefficient_mu 1.764
_exptl_absorpt_correction_T_max 0.7536
_exptl_absorpt_correction_T_min 0.7084
_exptl_absorpt_correction_type multi-scan
_exptl_absorpt_process_details 'SADABS, Sheldrick, 1997'
_exptl_crystal_colour colorless
_exptl_crystal_density_diffrn 1.631
_exptl_crystal_density_method 'not measured'
_exptl_crystal_description fragment
_exptl_crystal_F_000 2224
_exptl_crystal_size_max 0.21
_exptl_crystal_size_mid 0.19
_exptl_crystal_size_min 0.17
_refine_diff_density_max 1.023
_refine_diff_density_min -0.638
_refine_diff_density_rms 0.083
_refine_ls_extinction_method none
_refine_ls_goodness_of_fit_ref 1.074
_refine_ls_hydrogen_treatment mixed
_refine_ls_matrix_type full
_refine_ls_number_parameters 300
_refine_ls_number_reflns 9494
_refine_ls_number_restraints 0
_refine_ls_restrained_S_all 1.074
_refine_ls_R_factor_all 0.0309
_refine_ls_R_factor_gt 0.0248
_refine_ls_shift/su_max 0.004
_refine_ls_shift/su_mean 0.000
_refine_ls_structure_factor_coef Fsqd
_refine_ls_weighting_details 'calc w=1/[\s^2^(Fo^2^)+(0.0267P)^2^+4.9850P] where P=(Fo^2^+2Fc^2^)/3'
_refine_ls_weighting_scheme calc
_refine_ls_wR_factor_gt 0.0582
_refine_ls_wR_factor_ref 0.0606
_reflns_number_gt 8081
_reflns_number_total 9494
_reflns_threshold_expression >2sigma(I)
_cod_data_source_file ic900342j_si_001.cif
_cod_data_source_block lasy(2)
_cod_depositor_comments
;
The following automatic conversions were performed:

'_exptl_absorpt_correction_type' value 'Multi-scan' changed to
'multi-scan' according to
/usr/data/users/saulius/automatic-downloads/retrospective/ACS/lib/dictionaries/cif_core.dic
dictionary named 'cif_core.dic' version 2.4.2 from 2011-04-26.

Automatic conversion script
Id: cif_fix_values 2281 2013-09-26 08:29:07Z andrius 
;
_cod_original_cell_volume 4589.7(5)
_cod_original_sg_symbol_H-M C2/c
_cod_database_code 4338625

loop_
_symmetry_equiv_pos_as_xyz
'x, y, z'
'-x, y, -z+1/2'
'x+1/2, y+1/2, z'
'-x+1/2, y+1/2, -z+1/2'
'-x, -y, -z'
'x, -y, z-1/2'
'-x+1/2, -y+1/2, -z'
'x+1/2, -y+1/2, z-1/2'

loop_
_atom_site_label
_atom_site_type_symbol
_atom_site_fract_x
_atom_site_fract_y
_atom_site_fract_z
_atom_site_U_iso_or_equiv
_atom_site_adp_type
_atom_site_occupancy
_atom_site_symmetry_multiplicity
_atom_site_calc_flag
_atom_site_refinement_flags
_atom_site_disorder_assembly
_atom_site_disorder_group
Ba1 Ba -0.145125(4) 0.502620(4) 0.417866(5) 0.01513(3) Uani 1 1 d . . .
N1 N -0.26332(7) 0.42070(8) 0.43578(9) 0.0245(2) Uani 1 1 d . A .
N2 N -0.33986(7) 0.43766(10) 0.37970(9) 0.0324(3) Uani 1 1 d . . .
C1 C -0.26046(10) 0.36405(10) 0.49649(11) 0.0290(3) Uani 1 1 d . . .
H1 H -0.2141 0.3401 0.5440 0.035 Uiso 1 1 calc R A .
C2 C -0.33426(11) 0.34445(12) 0.48131(13) 0.0386(4) Uani 1 1 d . A .
H2 H -0.3477 0.3066 0.5152 0.046 Uiso 1 1 calc R . .
C3 C -0.38246(10) 0.39171(13) 0.40701(13) 0.0401(5) Uani 1 1 d . A .
H3 H -0.4372 0.3924 0.3788 0.048 Uiso 1 1 calc R . .
N3 N -0.27224(8) 0.46702(11) 0.24650(10) 0.0327(3) Uani 1 1 d . A .
N4 N -0.34636(8) 0.47704(12) 0.22737(9) 0.0361(3) Uani 1 1 d . . .
C4 C -0.27653(12) 0.44922(13) 0.16570(12) 0.0401(4) Uani 1 1 d . . .
H4 H -0.2329 0.4394 0.1581 0.048 Uiso 1 1 calc R A .
C5 C -0.35200(13) 0.44687(14) 0.09454(12) 0.0462(5) Uani 1 1 d . A .
H5 H -0.3701 0.4352 0.0312 0.055 Uiso 1 1 calc R . .
C6 C -0.39452(11) 0.46521(16) 0.13600(12) 0.0456(5) Uani 1 1 d . A .
H6 H -0.4493 0.4691 0.1057 0.055 Uiso 1 1 calc R . .
N5 N -0.27529(19) 0.61045(19) 0.3728(2) 0.0209(6) Uiso 0.50 1 d P A 1
N6 N -0.34913(15) 0.57840(18) 0.33321(17) 0.0194(5) Uiso 0.50 1 d P A 1
C7 C -0.2812(2) 0.6905(2) 0.3933(2) 0.0290(6) Uiso 0.50 1 d P A 1
H7 H -0.2391 0.7285 0.4217 0.035 Uiso 0.50 1 calc PR A 1
C8 C -0.3572(2) 0.7106(3) 0.3673(3) 0.0337(7) Uiso 0.50 1 d P A 1
H8 H -0.3764 0.7632 0.3742 0.040 Uiso 0.50 1 calc PR A 1
C9 C -0.3985(2) 0.6387(2) 0.3299(2) 0.0292(6) Uiso 0.50 1 d P A 1
H9 H -0.4526 0.6322 0.3057 0.035 Uiso 0.50 1 calc PR A 1
B1 B -0.37042(19) 0.4872(2) 0.2989(2) 0.0186(6) Uiso 0.50 1 d P A 1
N5' N -0.2586(2) 0.6174(2) 0.3904(2) 0.0287(8) Uiso 0.50 1 d P A 2
N6' N -0.33539(17) 0.60155(19) 0.34353(19) 0.0231(5) Uiso 0.50 1 d P A 2
C7' C -0.2512(2) 0.6981(2) 0.4140(3) 0.0316(7) Uiso 0.50 1 d P A 2
H7' H -0.2035 0.7274 0.4451 0.038 Uiso 0.50 1 calc PR A 2
C8' C -0.3237(2) 0.7336(3) 0.3866(3) 0.0375(7) Uiso 0.50 1 d P A 2
H8' H -0.3344 0.7896 0.3967 0.045 Uiso 0.50 1 calc PR A 2
C9' C -0.3759(2) 0.6706(2) 0.3422(2) 0.0326(7) Uiso 0.50 1 d P A 2
H9' H -0.4304 0.6746 0.3154 0.039 Uiso 0.50 1 calc PR A 2
B1' B -0.3700(2) 0.5153(3) 0.3008(2) 0.0232(6) Uiso 0.50 1 d P A 2
B2 B -0.00739(9) 0.33652(9) 0.61579(10) 0.0180(2) Uani 1 1 d . . .
N7 N -0.09311(6) 0.33491(7) 0.44103(8) 0.0189(2) Uani 1 1 d . A .
N8 N -0.02552(7) 0.31083(7) 0.51663(8) 0.0183(2) Uani 1 1 d . A .
C10 C -0.10314(9) 0.28263(9) 0.37305(10) 0.0235(3) Uani 1 1 d . . .
H10 H -0.1455 0.2851 0.3120 0.028 Uiso 1 1 calc R A .
C11 C -0.04320(10) 0.22396(9) 0.40358(11) 0.0268(3) Uani 1 1 d . A .
H11 H -0.0368 0.1803 0.3690 0.032 Uiso 1 1 calc R . .
C12 C 0.00454(8) 0.24366(9) 0.49526(10) 0.0241(3) Uani 1 1 d . . .
H12 H 0.0507 0.2150 0.5365 0.029 Uiso 1 1 calc R A .
N9 N 0.00703(7) 0.49701(6) 0.60383(8) 0.01559(18) Uani 1 1 d . . .
N10 N -0.02818(6) 0.42978(7) 0.61907(7) 0.01592(18) Uani 1 1 d . A .
C13 C -0.02451(7) 0.56568(8) 0.61894(9) 0.0182(2) Uani 1 1 d . A .
H13 H -0.0107 0.6218 0.6138 0.022 Uiso 1 1 calc R . .
C14 C -0.08028(8) 0.54372(9) 0.64328(10) 0.0222(2) Uani 1 1 d . A .
H14 H -0.1113 0.5803 0.6566 0.027 Uiso 1 1 calc R . .
C15 C -0.08016(8) 0.45681(8) 0.64366(10) 0.0204(2) Uani 1 1 d . A .
H15 H -0.1112 0.4220 0.6586 0.024 Uiso 1 1 calc R . .
N11 N 0.07751(7) 0.31777(7) 0.68274(8) 0.0195(2) Uani 1 1 d . A .
N12 N 0.13761(7) 0.36442(8) 0.68939(9) 0.0257(2) Uani 1 1 d . . .
C16 C 0.10473(9) 0.25151(9) 0.74101(10) 0.0232(3) Uani 1 1 d . . .
H16 H 0.0740 0.2099 0.7485 0.028 Uiso 1 1 calc R A .
C17 C 0.18420(9) 0.25427(10) 0.78766(10) 0.0283(3) Uani 1 1 d . A .
H17 H 0.2191 0.2161 0.8328 0.034 Uiso 1 1 calc R . .
C18 C 0.20181(9) 0.32609(11) 0.75357(11) 0.0293(3) Uani 1 1 d . A .
H18 H 0.2528 0.3454 0.7733 0.035 Uiso 1 1 calc R . .
H1B1 H -0.4363(13) 0.5004(10) 0.2633(16) 0.025(6) Uiso 1 1 d . . .
H1B2 H -0.0449(10) 0.2979(10) 0.6341(11) 0.017(4) Uiso 1 1 d . . .

loop_
_atom_site_aniso_label
_atom_site_aniso_U_11
_atom_site_aniso_U_22
_atom_site_aniso_U_33
_atom_site_aniso_U_23
_atom_site_aniso_U_13
_atom_site_aniso_U_12
Ba1 0.00951(4) 0.01741(4) 0.01765(4) 0.00349(2) 0.00605(3) -0.00052(2)
N1 0.0189(5) 0.0309(6) 0.0248(5) -0.0030(5) 0.0116(5) -0.0093(4)
N2 0.0168(6) 0.0573(9) 0.0260(6) -0.0074(6) 0.0128(5) -0.0131(6)
C1 0.0382(9) 0.0248(6) 0.0310(7) -0.0066(5) 0.0225(7) -0.0140(6)
C2 0.0515(11) 0.0388(9) 0.0442(9) -0.0200(7) 0.0380(9) -0.0292(8)
C3 0.0302(8) 0.0634(12) 0.0394(9) -0.0254(9) 0.0269(8) -0.0281(8)
N3 0.0220(6) 0.0525(9) 0.0261(6) -0.0141(6) 0.0137(5) -0.0138(6)
N4 0.0174(6) 0.0675(10) 0.0195(6) -0.0054(6) 0.0060(5) -0.0143(6)
C4 0.0455(10) 0.0515(11) 0.0325(8) -0.0142(8) 0.0263(8) -0.0170(9)
C5 0.0587(13) 0.0546(12) 0.0218(7) -0.0096(7) 0.0171(8) -0.0263(10)
C6 0.0309(9) 0.0729(14) 0.0210(7) -0.0025(8) 0.0036(6) -0.0232(9)
B2 0.0195(6) 0.0165(6) 0.0200(6) 0.0035(5) 0.0114(5) 0.0008(5)
N7 0.0163(5) 0.0197(5) 0.0209(5) 0.0020(4) 0.0093(4) -0.0021(4)
N8 0.0190(5) 0.0168(4) 0.0207(5) 0.0035(4) 0.0111(4) 0.0020(4)
C10 0.0232(6) 0.0243(6) 0.0236(6) -0.0025(5) 0.0121(5) -0.0080(5)
C11 0.0354(8) 0.0208(6) 0.0310(7) -0.0025(5) 0.0216(6) -0.0013(5)
C12 0.0295(7) 0.0198(6) 0.0279(7) 0.0040(5) 0.0179(6) 0.0055(5)
N9 0.0131(4) 0.0174(5) 0.0170(4) 0.0026(3) 0.0080(4) -0.0014(3)
N10 0.0152(5) 0.0166(4) 0.0183(4) 0.0029(4) 0.0101(4) -0.0009(3)
C13 0.0159(5) 0.0179(5) 0.0215(6) 0.0020(4) 0.0097(5) -0.0003(4)
C14 0.0209(6) 0.0207(6) 0.0312(7) 0.0023(5) 0.0177(5) 0.0023(5)
C15 0.0190(6) 0.0207(6) 0.0274(6) 0.0033(5) 0.0160(5) 0.0000(4)
N11 0.0212(5) 0.0183(5) 0.0207(5) 0.0077(4) 0.0115(4) 0.0036(4)
N12 0.0177(5) 0.0296(6) 0.0287(6) 0.0153(5) 0.0105(5) 0.0051(4)
C16 0.0323(7) 0.0181(5) 0.0237(6) 0.0079(5) 0.0174(6) 0.0072(5)
C17 0.0314(8) 0.0305(7) 0.0251(6) 0.0147(6) 0.0155(6) 0.0151(6)
C18 0.0205(7) 0.0377(8) 0.0281(7) 0.0157(6) 0.0108(6) 0.0103(6)

loop_
_atom_type_symbol
_atom_type_description
_atom_type_scat_dispersion_real
_atom_type_scat_dispersion_imag
_atom_type_scat_source
C C 0.0033 0.0016 'International Tables Vol C Tables 4.2.6.8 and 6.1.1.4'
H H 0.0000 0.0000 'International Tables Vol C Tables 4.2.6.8 and 6.1.1.4'
N N 0.0061 0.0033 'International Tables Vol C Tables 4.2.6.8 and 6.1.1.4'
B B 0.0013 0.0007 'International Tables Vol C Tables 4.2.6.8 and 6.1.1.4'
Ba Ba -0.3244 2.2819 'International Tables Vol C Tables 4.2.6.8 and 6.1.1.4'

loop_
_geom_angle_atom_site_label_1
_geom_angle_atom_site_label_2
_geom_angle_atom_site_label_3
_geom_angle
_geom_angle_site_symmetry_1
_geom_angle_site_symmetry_3
N5' Ba1 N3 73.10(8) . .
N5' Ba1 N7 149.77(8) . .
N3 Ba1 N7 91.97(4) . .
N5' Ba1 N12 72.06(8) . 5_566
N3 Ba1 N12 78.93(4) . 5_566
N7 Ba1 N12 131.83(4) . 5_566
N5' Ba1 N1 70.67(8) . .
N3 Ba1 N1 68.42(4) . .
N7 Ba1 N1 79.45(4) . .
N12 Ba1 N1 135.92(4) 5_566 .
N5' Ba1 N5 6.38(10) . .
N3 Ba1 N5 66.93(7) . .
N7 Ba1 N5 145.27(7) . .
N12 Ba1 N5 73.05(7) 5_566 .
N1 Ba1 N5 67.40(7) . .
N5' Ba1 N9 135.61(8) . 5_566
N3 Ba1 N9 107.81(4) . 5_566
N7 Ba1 N9 73.56(3) . 5_566
N12 Ba1 N9 64.97(3) 5_566 5_566
N1 Ba1 N9 152.66(3) . 5_566
N5 Ba1 N9 137.76(6) . 5_566
N5' Ba1 N9 120.19(8) . .
N3 Ba1 N9 165.78(4) . .
N7 Ba1 N9 73.92(3) . .
N12 Ba1 N9 109.02(3) 5_566 .
N1 Ba1 N9 109.62(3) . .
N5 Ba1 N9 126.17(7) . .
N9 Ba1 N9 67.04(4) 5_566 .
N5' Ba1 C13 95.57(8) . .
N3 Ba1 C13 168.34(4) . .
N7 Ba1 C13 96.85(3) . .
N12 Ba1 C13 100.53(4) 5_566 .
N1 Ba1 C13 105.68(3) . .
N5 Ba1 C13 101.66(7) . .
N9 Ba1 C13 82.10(3) 5_566 .
N9 Ba1 C13 24.75(3) . .
N5' Ba1 N10 121.67(8) . .
N3 Ba1 N10 145.27(4) . .
N7 Ba1 N10 59.13(3) . .
N12 Ba1 N10 134.03(3) 5_566 .
N1 Ba1 N10 86.33(3) . .
N5 Ba1 N10 125.71(6) . .
N9 Ba1 N10 83.60(3) 5_566 .
N9 Ba1 N10 25.01(3) . .
C13 Ba1 N10 39.64(3) . .
N5' Ba1 C14 83.68(8) . .
N3 Ba1 C14 146.68(4) . .
N7 Ba1 C14 96.75(3) . .
N12 Ba1 C14 116.62(4) 5_566 .
N1 Ba1 C14 81.64(3) . .
N5 Ba1 C14 88.68(7) . .
N9 Ba1 C14 105.50(3) 5_566 .
N9 Ba1 C14 40.66(3) . .
C13 Ba1 C14 24.41(3) . .
N10 Ba1 C14 39.30(3) . .
N5' Ba1 C15 99.20(8) . .
N3 Ba1 C15 138.51(4) . .
N7 Ba1 C15 74.42(3) . .
N12 Ba1 C15 138.74(4) 5_566 .
N1 Ba1 C15 70.59(3) . .
N5 Ba1 C15 102.70(6) . .
N9 Ba1 C15 105.48(3) 5_566 .
N9 Ba1 C15 39.91(3) . .
C13 Ba1 C15 38.94(3) . .
N10 Ba1 C15 23.44(3) . .
C14 Ba1 C15 23.55(4) . .
C1 N1 N2 105.64(13) . .
C1 N1 Ba1 131.55(11) . .
N2 N1 Ba1 122.76(9) . .
C3 N2 N1 109.51(15) . .
C3 N2 B1 124.99(19) . .
N1 N2 B1 125.06(17) . .
C3 N2 B1' 128.07(19) . .
N1 N2 B1' 121.83(16) . .
B1 N2 B1' 13.30(17) . .
N1 C1 C2 111.38(16) . .
C3 C2 C1 104.39(15) . .
N2 C3 C2 109.08(15) . .
C4 N3 N4 105.38(14) . .
C4 N3 Ba1 130.63(12) . .
N4 N3 Ba1 123.40(10) . .
C6 N4 N3 109.49(15) . .
C6 N4 B1 125.71(19) . .
N3 N4 B1 124.24(17) . .
C6 N4 B1' 126.2(2) . .
N3 N4 B1' 123.32(17) . .
B1 N4 B1' 15.79(16) . .
N3 C4 C5 111.95(17) . .
C6 C5 C4 104.06(15) . .
N4 C6 C5 109.12(17) . .
C7 N5 N6 105.5(3) . .
C7 N5 Ba1 132.9(3) . .
N6 N5 Ba1 120.9(2) . .
C9 N6 N5 109.7(3) . .
C9 N6 B1 126.2(3) . .
N5 N6 B1 124.0(2) . .
N5 C7 C8 111.0(3) . .
C9 C8 C7 105.5(3) . .
N6 C9 C8 108.3(3) . .
N2 B1 N4 122.9(3) . .
N2 B1 N6 105.2(2) . .
N4 B1 N6 105.0(2) . .
C7' N5' N6' 106.2(3) . .
C7' N5' Ba1 128.9(3) . .
N6' N5' Ba1 124.8(2) . .
N5' N6' C9' 110.5(3) . .
N5' N6' B1' 123.5(3) . .
C9' N6' B1' 126.0(3) . .
N5' C7' C8' 110.3(4) . .
C9' C8' C7' 105.4(3) . .
N6' C9' C8' 107.4(3) . .
N6' B1' N4 116.8(3) . .
N6' B1' N2 112.7(2) . .
N4 B1' N2 100.8(2) . .
N11 B2 N10 112.33(11) . .
N11 B2 N8 108.55(11) . .
N10 B2 N8 111.20(10) . .
C10 N7 N8 105.90(11) . .
C10 N7 Ba1 125.51(9) . .
N8 N7 Ba1 121.27(8) . .
C12 N8 N7 109.86(11) . .
C12 N8 B2 125.61(11) . .
N7 N8 B2 120.71(11) . .
N7 C10 C11 111.24(13) . .
C12 C11 C10 104.46(13) . .
N8 C12 C11 108.53(13) . .
C13 N9 N10 105.83(11) . .
C13 N9 Ba1 124.84(8) . 5_566
N10 N9 Ba1 128.17(7) . 5_566
C13 N9 Ba1 81.21(7) . .
N10 N9 Ba1 82.56(7) . .
Ba1 N9 Ba1 112.96(4) 5_566 .
C15 N10 N9 110.08(10) . .
C15 N10 B2 124.83(11) . .
N9 N10 B2 124.94(10) . .
C15 N10 Ba1 86.12(8) . .
N9 N10 Ba1 72.43(6) . .
B2 N10 Ba1 112.21(7) . .
N9 C13 C14 111.11(11) . .
N9 C13 Ba1 74.04(7) . .
C14 C13 Ba1 86.07(8) . .
C15 C14 C13 104.55(11) . .
C15 C14 Ba1 79.06(8) . .
C13 C14 Ba1 69.52(8) . .
N10 C15 C14 108.42(11) . .
N10 C15 Ba1 70.44(7) . .
C14 C15 Ba1 77.39(8) . .
C16 N11 N12 109.93(12) . .
C16 N11 B2 125.78(12) . .
N12 N11 B2 124.24(10) . .
C18 N12 N11 105.61(12) . .
C18 N12 Ba1 121.29(10) . 5_566
N11 N12 Ba1 132.39(8) . 5_566
N11 C16 C17 108.84(13) . .
C16 C17 C18 104.17(12) . .
N12 C18 C17 111.45(14) . .

loop_
_geom_bond_atom_site_label_1
_geom_bond_atom_site_label_2
_geom_bond_distance
_geom_bond_site_symmetry_2
Ba1 N5' 2.760(4) .
Ba1 N3 2.7849(14) .
Ba1 N7 2.8204(12) .
Ba1 N12 2.8207(12) 5_566
Ba1 N1 2.8292(12) .
Ba1 N5 2.880(3) .
Ba1 N9 2.9407(11) 5_566
Ba1 N9 3.0873(12) .
Ba1 C13 3.1733(13) .
Ba1 N10 3.2112(11) .
Ba1 C14 3.3794(15) .
Ba1 C15 3.4001(14) .
N1 C1 1.3350(19) .
N1 N2 1.3648(18) .
N2 C3 1.356(2) .
N2 B1 1.413(4) .
N2 B1' 1.685(4) .
C1 C2 1.396(2) .
C2 C3 1.360(3) .
N3 C4 1.336(2) .
N3 N4 1.355(2) .
N4 C6 1.354(2) .
N4 B1 1.495(4) .
N4 B1' 1.629(4) .
C4 C5 1.381(3) .
C5 C6 1.361(3) .
N5 C7 1.340(5) .
N5 N6 1.378(4) .
N6 C9 1.355(4) .
N6 B1 1.542(5) .
C7 C8 1.388(5) .
C8 C9 1.368(5) .
N5' C7' 1.331(5) .
N5' N6' 1.354(5) .
N6' C9' 1.357(5) .
N6' B1' 1.543(5) .
C7' C8' 1.400(5) .
C8' C9' 1.369(5) .
B2 N11 1.5263(19) .
B2 N10 1.5493(18) .
B2 N8 1.5615(18) .
N7 C10 1.3387(18) .
N7 N8 1.3686(16) .
N8 C12 1.3554(18) .
C10 C11 1.398(2) .
C11 C12 1.380(2) .
N9 C13 1.3444(16) .
N9 N10 1.3694(14) .
N9 Ba1 2.9407(11) 5_566
N10 C15 1.3555(17) .
C13 C14 1.3997(18) .
C14 C15 1.384(2) .
N11 C16 1.3531(16) .
N11 N12 1.3645(16) .
N12 C18 1.3421(18) .
N12 Ba1 2.8207(12) 5_566
C16 C17 1.376(2) .
C17 C18 1.396(2) .
